data_4309566
loop_
_publ_author_name
'Erwin Reisner'
'Vladimir B. Arion'
'Anna Eichinger'
'Norbert Kandler'
'Gerald Giester'
'Armando J.L. Pombeiro'
'Bernhard K. Keppler'

_publ_section_title
;
Tuning of Redox Properties for the Design of Ruthenium Anticancer Drugs:
Part 2. Syntheses, Crystal Structures, and Electrochemistry of Potentially
Antitumor [RuIII/IICl6-n(Azole)n]z (n= 3, 4, 6) Complexes
;
_journal_name_full 'Inorganic Chemistry'
_journal_page_first 6704
_journal_page_last 6716
_journal_paper_doi 10.1021/ic0503737
_journal_volume 44
_journal_year 2005
_chemical_formula_sum 'C33 H38 Cl3 N8 O2 Ru'
_chemical_formula_weight 786.13
_chemical_name_systematic
; 
mer-trichlorotripyrazoloruthenium(III) 
;
_space_group_IT_number 14
_symmetry_cell_setting monoclinic
_symmetry_space_group_name_Hall '-P 2yn'
_symmetry_space_group_name_H-M 'P 1 21/n 1'
_atom_sites_solution_hydrogens geom
_atom_sites_solution_primary direct
_atom_sites_solution_secondary difmap
_audit_creation_method SHELXL-97
_cell_angle_alpha 90.00
_cell_angle_beta 93.66(3)
_cell_angle_gamma 90.00
_cell_formula_units_Z 4
_cell_length_a 15.748(3)
_cell_length_b 13.699(3)
_cell_length_c 16.564(3)
_cell_measurement_temperature 120(2)
_cell_volume 3566.1(12)
_computing_structure_refinement 'SHELXL-97 (Sheldrick, 1997)'
_computing_structure_solution 'SHELXS-97 (Sheldrick, 1990)'
_diffrn_ambient_temperature 120(2)
_diffrn_measured_fraction_theta_full 0.998
_diffrn_measured_fraction_theta_max 0.998
_diffrn_radiation_monochromator graphite
_diffrn_radiation_source 'fine-focus sealed tube'
_diffrn_radiation_type MoK\a
_diffrn_radiation_wavelength 0.71073
_diffrn_reflns_av_R_equivalents 0.0172
_diffrn_reflns_av_sigmaI/netI 0.0279
_diffrn_reflns_limit_h_max 22
_diffrn_reflns_limit_h_min -22
_diffrn_reflns_limit_k_max 19
_diffrn_reflns_limit_k_min -19
_diffrn_reflns_limit_l_max 23
_diffrn_reflns_limit_l_min -23
_diffrn_reflns_number 21324
_diffrn_reflns_theta_full 30.51
_diffrn_reflns_theta_max 30.51
_diffrn_reflns_theta_min 3.44
_exptl_absorpt_coefficient_mu 0.707
_exptl_absorpt_correction_type none
_exptl_crystal_colour red
_exptl_crystal_density_diffrn 1.464
_exptl_crystal_density_method 'not measured'
_exptl_crystal_description block
_exptl_crystal_F_000 1612
_exptl_crystal_size_max 0.34
_exptl_crystal_size_mid 0.26
_exptl_crystal_size_min 0.17
_refine_diff_density_max 1.416
_refine_diff_density_min -0.858
_refine_diff_density_rms 0.083
_refine_ls_extinction_coef 0.0015(2)
_refine_ls_extinction_expression Fc^*^=kFc[1+0.001xFc^2^\l^3^/sin(2\q)]^-1/4^
_refine_ls_extinction_method SHELXL
_refine_ls_goodness_of_fit_ref 1.025
_refine_ls_hydrogen_treatment constr
_refine_ls_matrix_type full
_refine_ls_number_parameters 427
_refine_ls_number_reflns 10874
_refine_ls_number_restraints 0
_refine_ls_restrained_S_all 1.025
_refine_ls_R_factor_all 0.0398
_refine_ls_R_factor_gt 0.0302
_refine_ls_shift/su_max 0.002
_refine_ls_shift/su_mean 0.000
_refine_ls_structure_factor_coef Fsqd
_refine_ls_weighting_details 'calc w=1/[\s^2^(Fo^2^)+(0.0511P)^2^+1.4406P] where P=(Fo^2^+2Fc^2^)/3'
_refine_ls_weighting_scheme calc
_refine_ls_wR_factor_gt 0.0818
_refine_ls_wR_factor_ref 0.0871
_reflns_number_gt 9166
_reflns_number_total 10874
_reflns_threshold_expression >2sigma(I)
_cod_data_source_file ic0503737si20050311_101709_2.cif
_cod_data_source_block AT126M
_cod_database_code 4309566

loop_
_symmetry_equiv_pos_as_xyz
'x, y, z'
'-x+1/2, y+1/2, -z+1/2'
'-x, -y, -z'
'x-1/2, -y-1/2, z-1/2'

loop_
_atom_site_label
_atom_site_type_symbol
_atom_site_fract_x
_atom_site_fract_y
_atom_site_fract_z
_atom_site_U_iso_or_equiv
_atom_site_adp_type
_atom_site_occupancy
_atom_site_symmetry_multiplicity
_atom_site_calc_flag
_atom_site_refinement_flags
_atom_site_disorder_assembly
_atom_site_disorder_group
Ru1 Ru 0.685664(7) 0.110736(8) 0.949309(7) 0.01462(5) Uani 1 1 d . . .
Cl1 Cl 0.58038(2) 0.13889(3) 1.04156(2) 0.02077(8) Uani 1 1 d . . .
Cl2 Cl 0.78840(2) 0.08645(3) 0.85671(2) 0.02049(8) Uani 1 1 d . . .
Cl3 Cl 0.40853(3) 0.32140(3) 0.84482(2) 0.02465(9) Uani 1 1 d . . .
O1 O 0.17565(10) 0.47165(11) 0.77274(10) 0.0443(4) Uani 1 1 d . . .
O2 O 0.50778(9) 0.51413(10) 0.87985(10) 0.0379(3) Uani 1 1 d . . .
H200 H 0.4792 0.4657 0.8677 0.057 Uiso 1 1 calc R . .
N1 N 0.77717(9) 0.10581(9) 1.04601(8) 0.0172(3) Uani 1 1 d . . .
N2 N 0.84340(9) 0.14485(11) 1.16360(9) 0.0250(3) Uani 1 1 d . . .
H2 H 0.8556 0.1760 1.2079 0.030 Uiso 1 1 calc R . .
N3 N 0.66858(8) -0.03817(9) 0.96181(8) 0.0165(2) Uani 1 1 d . . .
N4 N 0.65250(9) -0.17780(10) 1.02717(8) 0.0216(3) Uani 1 1 d . . .
H40 H 0.6479 -0.2179 1.0666 0.026 Uiso 1 1 calc R . .
N5 N 0.59122(8) 0.11055(9) 0.85619(8) 0.0167(2) Uani 1 1 d . . .
N6 N 0.47035(9) 0.06478(10) 0.79068(8) 0.0208(3) Uani 1 1 d . . .
H60 H 0.4225 0.0356 0.7808 0.025 Uiso 1 1 calc R . .
N7 N 0.69886(8) 0.26107(10) 0.93822(8) 0.0189(3) Uani 1 1 d . . .
N8 N 0.65785(10) 0.41262(11) 0.90865(10) 0.0278(3) Uani 1 1 d . . .
H80 H 0.6247 0.4611 0.8968 0.033 Uiso 1 1 calc R . .
C1 C 0.77959(11) 0.16558(12) 1.10879(10) 0.0220(3) Uani 1 1 d . . .
H1 H 0.7413 0.2164 1.1143 0.026 Uiso 1 1 calc R . .
C2 C 0.88606(10) 0.06459(12) 1.13608(10) 0.0211(3) Uani 1 1 d . . .
C3 C 0.95581(11) 0.01256(15) 1.17002(11) 0.0288(4) Uani 1 1 d . . .
H3 H 0.9837 0.0311 1.2188 0.035 Uiso 1 1 calc R . .
C4 C 0.98111(12) -0.06733(16) 1.12756(12) 0.0327(4) Uani 1 1 d . . .
H4 H 1.0268 -0.1047 1.1483 0.039 Uiso 1 1 calc R . .
C5 C 0.93921(13) -0.09353(16) 1.05346(12) 0.0349(4) Uani 1 1 d . . .
H5 H 0.9578 -0.1483 1.0266 0.042 Uiso 1 1 calc R . .
C6 C 0.87107(11) -0.04079(14) 1.01878(11) 0.0269(4) Uani 1 1 d . . .
H6 H 0.8445 -0.0583 0.9691 0.032 Uiso 1 1 calc R . .
C7 C 0.84427(10) 0.03966(12) 1.06194(9) 0.0185(3) Uani 1 1 d . . .
C8 C 0.66225(10) -0.08056(12) 1.03316(9) 0.0193(3) Uani 1 1 d . . .
H8 H 0.6643 -0.0467 1.0819 0.023 Uiso 1 1 calc R . .
C9 C 0.65122(10) -0.20139(12) 0.94590(10) 0.0202(3) Uani 1 1 d . . .
C10 C 0.64137(12) -0.29063(13) 0.90676(11) 0.0274(4) Uani 1 1 d . . .
H10 H 0.6357 -0.3485 0.9353 0.033 Uiso 1 1 calc R . .
C11 C 0.64036(12) -0.28919(14) 0.82327(12) 0.0311(4) Uani 1 1 d . . .
H11 H 0.6334 -0.3474 0.7947 0.037 Uiso 1 1 calc R . .
C12 C 0.64965(11) -0.20150(14) 0.78081(11) 0.0267(4) Uani 1 1 d . . .
H12 H 0.6480 -0.2031 0.7246 0.032 Uiso 1 1 calc R . .
C13 C 0.66112(10) -0.11276(12) 0.81998(10) 0.0208(3) Uani 1 1 d . . .
H13 H 0.6682 -0.0552 0.7914 0.025 Uiso 1 1 calc R . .
C14 C 0.66155(10) -0.11366(11) 0.90467(9) 0.0171(3) Uani 1 1 d . . .
C15 C 0.52129(10) 0.05697(12) 0.85869(9) 0.0190(3) Uani 1 1 d . . .
H15 H 0.5089 0.0183 0.9026 0.023 Uiso 1 1 calc R . .
C16 C 0.50902(10) 0.12825(12) 0.73964(10) 0.0201(3) Uani 1 1 d . . .
C17 C 0.48313(12) 0.16326(14) 0.66338(11) 0.0276(4) Uani 1 1 d . . .
H17 H 0.4324 0.1435 0.6365 0.033 Uiso 1 1 calc R . .
C18 C 0.53684(13) 0.22896(16) 0.62985(11) 0.0356(4) Uani 1 1 d . . .
H18 H 0.5213 0.2552 0.5793 0.043 Uiso 1 1 calc R . .
C19 C 0.61389(13) 0.25754(15) 0.66915(11) 0.0341(4) Uani 1 1 d . . .
H19 H 0.6485 0.3016 0.6439 0.041 Uiso 1 1 calc R . .
C20 C 0.63994(11) 0.22175(13) 0.74490(10) 0.0250(3) Uani 1 1 d . . .
H20 H 0.6916 0.2402 0.7708 0.030 Uiso 1 1 calc R . .
C21 C 0.58540(10) 0.15687(11) 0.78071(9) 0.0183(3) Uani 1 1 d . . .
C22 C 0.63375(11) 0.32007(12) 0.92090(10) 0.0228(3) Uani 1 1 d . . .
H22 H 0.5773 0.2996 0.9176 0.027 Uiso 1 1 calc R . .
C23 C 0.74592(12) 0.41565(13) 0.91862(11) 0.0264(3) Uani 1 1 d . . .
C24 C 0.80394(14) 0.49203(14) 0.91205(13) 0.0365(4) Uani 1 1 d . . .
H24 H 0.7863 0.5552 0.8989 0.044 Uiso 1 1 calc R . .
C25 C 0.88855(14) 0.46861(15) 0.92608(14) 0.0383(5) Uani 1 1 d . . .
H25 H 0.9292 0.5173 0.9222 0.046 Uiso 1 1 calc R . .
C26 C 0.91524(12) 0.37358(15) 0.94597(12) 0.0315(4) Uani 1 1 d . . .
H26 H 0.9730 0.3611 0.9556 0.038 Uiso 1 1 calc R . .
C27 C 0.85766(11) 0.29760(13) 0.95166(10) 0.0244(3) Uani 1 1 d . . .
H27 H 0.8756 0.2344 0.9642 0.029 Uiso 1 1 calc R . .
C28 C 0.77161(11) 0.32017(12) 0.93768(10) 0.0208(3) Uani 1 1 d . . .
C29 C 0.08629(17) 0.3307(2) 0.78340(18) 0.0572(7) Uani 1 1 d . . .
H29A H 0.0752 0.2743 0.8155 0.086 Uiso 1 1 calc R . .
H29B H 0.0993 0.3104 0.7301 0.086 Uiso 1 1 calc R . .
H29C H 0.0369 0.3720 0.7799 0.086 Uiso 1 1 calc R . .
C30 C 0.16131(18) 0.38663(19) 0.82260(19) 0.0552(7) Uani 1 1 d . . .
H30A H 0.1491 0.4068 0.8768 0.066 Uiso 1 1 calc R . .
H30B H 0.2116 0.3456 0.8263 0.066 Uiso 1 1 calc R . .
C31 C 0.24316(15) 0.53186(17) 0.80693(16) 0.0465(6) Uani 1 1 d . . .
H31A H 0.2949 0.4937 0.8154 0.056 Uiso 1 1 calc R . .
H31B H 0.2282 0.5575 0.8587 0.056 Uiso 1 1 calc R . .
C32 C 0.25696(14) 0.61412(16) 0.74950(15) 0.0410(5) Uani 1 1 d . . .
H32A H 0.3023 0.6550 0.7714 0.062 Uiso 1 1 calc R . .
H32B H 0.2057 0.6519 0.7420 0.062 Uiso 1 1 calc R . .
H32C H 0.2717 0.5881 0.6984 0.062 Uiso 1 1 calc R . .
C34 C 0.45467(16) 0.5887(2) 0.9044(2) 0.0577(7) Uani 1 1 d . . .
H34A H 0.4830 0.6243 0.9482 0.086 Uiso 1 1 calc R . .
H34B H 0.4031 0.5609 0.9221 0.086 Uiso 1 1 calc R . .
H34C H 0.4414 0.6321 0.8599 0.086 Uiso 1 1 calc R . .

loop_
_atom_site_aniso_label
_atom_site_aniso_U_11
_atom_site_aniso_U_22
_atom_site_aniso_U_33
_atom_site_aniso_U_23
_atom_site_aniso_U_13
_atom_site_aniso_U_12
Ru1 0.01381(7) 0.01505(7) 0.01497(7) 0.00134(4) 0.00072(4) -0.00117(4)
Cl1 0.01991(18) 0.02086(18) 0.02212(18) -0.00010(14) 0.00592(14) 0.00000(14)
Cl2 0.01650(17) 0.02581(19) 0.01946(17) 0.00227(14) 0.00351(13) -0.00067(14)
Cl3 0.0268(2) 0.02382(19) 0.02277(19) 0.00850(15) -0.00278(15) -0.00413(15)
O1 0.0328(8) 0.0385(8) 0.0594(10) 0.0000(7) -0.0140(7) 0.0057(6)
O2 0.0305(7) 0.0234(7) 0.0592(10) -0.0037(6) -0.0022(7) 0.0001(6)
N1 0.0172(6) 0.0171(6) 0.0173(6) -0.0005(5) -0.0001(5) -0.0009(5)
N2 0.0248(7) 0.0277(7) 0.0219(7) -0.0085(6) -0.0039(6) -0.0016(6)
N3 0.0170(6) 0.0164(6) 0.0164(6) 0.0008(5) 0.0021(5) -0.0004(5)
N4 0.0262(7) 0.0189(6) 0.0202(6) 0.0054(5) 0.0037(5) -0.0004(5)
N5 0.0155(6) 0.0178(6) 0.0169(6) 0.0031(5) 0.0007(5) -0.0009(5)
N6 0.0159(6) 0.0228(7) 0.0231(7) 0.0005(5) -0.0027(5) -0.0028(5)
N7 0.0184(6) 0.0159(6) 0.0224(6) 0.0015(5) -0.0002(5) -0.0016(5)
N8 0.0272(8) 0.0162(6) 0.0397(9) 0.0026(6) 0.0003(6) 0.0015(6)
C1 0.0221(8) 0.0209(7) 0.0227(8) -0.0037(6) -0.0006(6) 0.0001(6)
C2 0.0177(7) 0.0246(8) 0.0208(7) -0.0012(6) -0.0005(6) -0.0022(6)
C3 0.0198(8) 0.0428(11) 0.0232(8) -0.0013(7) -0.0039(6) 0.0000(7)
C4 0.0236(9) 0.0432(11) 0.0307(9) 0.0034(8) -0.0025(7) 0.0110(8)
C5 0.0336(10) 0.0380(10) 0.0326(10) -0.0063(8) -0.0010(8) 0.0170(8)
C6 0.0273(9) 0.0308(9) 0.0221(8) -0.0051(7) -0.0023(7) 0.0063(7)
C7 0.0155(7) 0.0221(7) 0.0177(7) 0.0000(6) -0.0002(5) -0.0005(6)
C8 0.0205(7) 0.0198(7) 0.0176(7) 0.0019(6) 0.0009(6) -0.0004(6)
C9 0.0202(8) 0.0182(7) 0.0227(7) 0.0001(6) 0.0038(6) 0.0004(6)
C10 0.0293(9) 0.0186(8) 0.0348(9) -0.0022(7) 0.0055(7) -0.0010(7)
C11 0.0320(10) 0.0258(9) 0.0361(10) -0.0120(7) 0.0063(8) -0.0012(7)
C12 0.0256(8) 0.0325(9) 0.0222(8) -0.0085(7) 0.0036(6) 0.0013(7)
C13 0.0187(7) 0.0253(8) 0.0184(7) 0.0001(6) 0.0019(6) 0.0004(6)
C14 0.0154(7) 0.0175(7) 0.0185(7) -0.0007(5) 0.0019(5) -0.0007(5)
C15 0.0168(7) 0.0198(7) 0.0203(7) 0.0017(6) 0.0000(6) -0.0013(6)
C16 0.0199(7) 0.0215(7) 0.0189(7) 0.0008(6) 0.0002(6) 0.0031(6)
C17 0.0270(9) 0.0323(9) 0.0228(8) 0.0018(7) -0.0049(7) 0.0044(7)
C18 0.0407(11) 0.0416(11) 0.0239(9) 0.0130(8) -0.0027(8) 0.0032(9)
C19 0.0351(10) 0.0374(10) 0.0299(9) 0.0166(8) 0.0033(8) -0.0017(8)
C20 0.0234(8) 0.0260(8) 0.0259(8) 0.0072(7) 0.0028(6) -0.0027(7)
C21 0.0184(7) 0.0182(7) 0.0182(7) 0.0032(6) 0.0018(6) 0.0011(6)
C22 0.0222(8) 0.0196(8) 0.0267(8) 0.0002(6) 0.0008(6) -0.0002(6)
C23 0.0281(9) 0.0206(8) 0.0302(9) 0.0013(7) 0.0009(7) -0.0036(7)
C24 0.0411(11) 0.0207(8) 0.0474(12) 0.0035(8) 0.0015(9) -0.0087(8)
C25 0.0359(11) 0.0305(10) 0.0485(12) 0.0020(9) 0.0034(9) -0.0166(8)
C26 0.0238(9) 0.0360(10) 0.0342(10) 0.0021(8) -0.0008(7) -0.0108(8)
C27 0.0225(8) 0.0265(8) 0.0240(8) 0.0019(6) -0.0003(6) -0.0052(7)
C28 0.0224(8) 0.0193(7) 0.0206(7) 0.0013(6) 0.0005(6) -0.0050(6)
C29 0.0519(15) 0.0449(14) 0.0749(18) 0.0129(13) 0.0041(13) -0.0016(12)
C30 0.0479(15) 0.0462(14) 0.0701(18) 0.0137(12) -0.0061(13) 0.0041(11)
C31 0.0372(12) 0.0419(12) 0.0581(14) -0.0070(10) -0.0143(10) 0.0059(10)
C32 0.0315(11) 0.0353(11) 0.0554(14) -0.0096(9) -0.0049(10) 0.0015(8)
C34 0.0349(12) 0.0483(14) 0.091(2) -0.0270(14) 0.0098(13) 0.0008(11)

loop_
_atom_type_symbol
_atom_type_description
_atom_type_scat_dispersion_real
_atom_type_scat_dispersion_imag
_atom_type_scat_source
C C 0.0033 0.0016 'International Tables Vol C Tables 4.2.6.8 and 6.1.1.4'
H H 0.0000 0.0000 'International Tables Vol C Tables 4.2.6.8 and 6.1.1.4'
N N 0.0061 0.0033 'International Tables Vol C Tables 4.2.6.8 and 6.1.1.4'
Cl Cl 0.1484 0.1585 'International Tables Vol C Tables 4.2.6.8 and 6.1.1.4'
Ru Ru -1.2594 0.8363 'International Tables Vol C Tables 4.2.6.8 and 6.1.1.4'
O O 0.0106 0.0060 'International Tables Vol C Tables 4.2.6.8 and 6.1.1.4'

loop_
_geom_angle_atom_site_label_1
_geom_angle_atom_site_label_2
_geom_angle_atom_site_label_3
_geom_angle
_geom_angle_site_symmetry_1
_geom_angle_site_symmetry_3
_geom_angle_publ_flag
N3 Ru1 N5 88.94(5) . . ?
N3 Ru1 N7 178.09(5) . . ?
N5 Ru1 N7 90.37(5) . . ?
N3 Ru1 N1 88.81(5) . . ?
N5 Ru1 N1 177.14(5) . . ?
N7 Ru1 N1 91.83(5) . . ?
N3 Ru1 Cl2 91.45(4) . . ?
N5 Ru1 Cl2 90.31(4) . . ?
N7 Ru1 Cl2 90.33(4) . . ?
N1 Ru1 Cl2 91.50(4) . . ?
N3 Ru1 Cl1 89.72(4) . . ?
N5 Ru1 Cl1 88.94(4) . . ?
N7 Ru1 Cl1 88.49(4) . . ?
N1 Ru1 Cl1 89.29(4) . . ?
Cl2 Ru1 Cl1 178.601(15) . . ?
C31 O1 C30 112.01(18) . . ?
C34 O2 H200 109.5 . . ?
C1 N1 C7 105.56(13) . . ?
C1 N1 Ru1 124.59(11) . . ?
C7 N1 Ru1 129.78(10) . . ?
C1 N2 C2 107.74(14) . . ?
C1 N2 H2 126.1 . . ?
C2 N2 H2 126.1 . . ?
C8 N3 C14 105.75(13) . . ?
C8 N3 Ru1 122.57(11) . . ?
C14 N3 Ru1 131.68(10) . . ?
C8 N4 C9 107.33(13) . . ?
C8 N4 H40 126.3 . . ?
C9 N4 H40 126.3 . . ?
C15 N5 C21 105.75(13) . . ?
C15 N5 Ru1 122.35(11) . . ?
C21 N5 Ru1 131.83(11) . . ?
C15 N6 C16 107.46(13) . . ?
C15 N6 H60 126.3 . . ?
C16 N6 H60 126.3 . . ?
C22 N7 C28 105.54(14) . . ?
C22 N7 Ru1 122.96(11) . . ?
C28 N7 Ru1 131.16(11) . . ?
C22 N8 C23 107.49(15) . . ?
C22 N8 H80 126.3 . . ?
C23 N8 H80 126.3 . . ?
N1 C1 N2 112.58(15) . . ?
N1 C1 H1 123.7 . . ?
N2 C1 H1 123.7 . . ?
N2 C2 C3 131.30(15) . . ?
N2 C2 C7 105.82(14) . . ?
C3 C2 C7 122.87(16) . . ?
C4 C3 C2 116.53(16) . . ?
C4 C3 H3 121.7 . . ?
C2 C3 H3 121.7 . . ?
C3 C4 C5 121.08(17) . . ?
C3 C4 H4 119.5 . . ?
C5 C4 H4 119.5 . . ?
C6 C5 C4 122.50(18) . . ?
C6 C5 H5 118.7 . . ?
C4 C5 H5 118.7 . . ?
C5 C6 C7 116.80(16) . . ?
C5 C6 H6 121.6 . . ?
C7 C6 H6 121.6 . . ?
C6 C7 C2 120.19(15) . . ?
C6 C7 N1 131.51(15) . . ?
C2 C7 N1 108.29(14) . . ?
N3 C8 N4 112.52(14) . . ?
N3 C8 H8 123.7 . . ?
N4 C8 H8 123.7 . . ?
N4 C9 C10 130.89(16) . . ?
N4 C9 C14 106.25(14) . . ?
C10 C9 C14 122.86(15) . . ?
C11 C10 C9 116.66(17) . . ?
C11 C10 H10 121.7 . . ?
C9 C10 H10 121.7 . . ?
C10 C11 C12 121.22(16) . . ?
C10 C11 H11 119.4 . . ?
C12 C11 H11 119.4 . . ?
C13 C12 C11 122.08(16) . . ?
C13 C12 H12 119.0 . . ?
C11 C12 H12 119.0 . . ?
C12 C13 C14 116.95(15) . . ?
C12 C13 H13 121.5 . . ?
C14 C13 H13 121.5 . . ?
C9 C14 N3 108.14(14) . . ?
C9 C14 C13 120.22(14) . . ?
N3 C14 C13 131.61(14) . . ?
N5 C15 N6 112.45(14) . . ?
N5 C15 H15 123.8 . . ?
N6 C15 H15 123.8 . . ?
N6 C16 C17 131.24(16) . . ?
N6 C16 C21 106.13(13) . . ?
C17 C16 C21 122.62(16) . . ?
C18 C17 C16 116.16(17) . . ?
C18 C17 H17 121.9 . . ?
C16 C17 H17 121.9 . . ?
C17 C18 C19 122.25(17) . . ?
C17 C18 H18 118.9 . . ?
C19 C18 H18 118.9 . . ?
C20 C19 C18 121.45(18) . . ?
C20 C19 H19 119.3 . . ?
C18 C19 H19 119.3 . . ?
C19 C20 C21 117.15(17) . . ?
C19 C20 H20 121.4 . . ?
C21 C20 H20 121.4 . . ?
C20 C21 C16 120.35(15) . . ?
C20 C21 N5 131.44(15) . . ?
C16 C21 N5 108.21(14) . . ?
N7 C22 N8 112.78(15) . . ?
N7 C22 H22 123.6 . . ?
N8 C22 H22 123.6 . . ?
N8 C23 C24 131.82(18) . . ?
N8 C23 C28 105.75(15) . . ?
C24 C23 C28 122.42(17) . . ?
C25 C24 C23 116.30(18) . . ?
C25 C24 H24 121.8 . . ?
C23 C24 H24 121.8 . . ?
C24 C25 C26 121.96(18) . . ?
C24 C25 H25 119.0 . . ?
C26 C25 H25 119.0 . . ?
C27 C26 C25 121.71(18) . . ?
C27 C26 H26 119.1 . . ?
C25 C26 H26 119.1 . . ?
C26 C27 C28 117.04(17) . . ?
C26 C27 H27 121.5 . . ?
C28 C27 H27 121.5 . . ?
C27 C28 C23 120.57(15) . . ?
C27 C28 N7 130.99(15) . . ?
C23 C28 N7 108.44(15) . . ?
C30 C29 H29A 109.5 . . ?
C30 C29 H29B 109.5 . . ?
H29A C29 H29B 109.5 . . ?
C30 C29 H29C 109.5 . . ?
H29A C29 H29C 109.5 . . ?
H29B C29 H29C 109.5 . . ?
O1 C30 C29 107.8(2) . . ?
O1 C30 H30A 110.1 . . ?
C29 C30 H30A 110.1 . . ?
O1 C30 H30B 110.1 . . ?
C29 C30 H30B 110.1 . . ?
H30A C30 H30B 108.5 . . ?
O1 C31 C32 108.40(19) . . ?
O1 C31 H31A 110.0 . . ?
C32 C31 H31A 110.0 . . ?
O1 C31 H31B 110.0 . . ?
C32 C31 H31B 110.0 . . ?
H31A C31 H31B 108.4 . . ?
C31 C32 H32A 109.5 . . ?
C31 C32 H32B 109.5 . . ?
H32A C32 H32B 109.5 . . ?
C31 C32 H32C 109.5 . . ?
H32A C32 H32C 109.5 . . ?
H32B C32 H32C 109.5 . . ?
O2 C34 H34A 109.5 . . ?
O2 C34 H34B 109.5 . . ?
H34A C34 H34B 109.5 . . ?
O2 C34 H34C 109.5 . . ?
H34A C34 H34C 109.5 . . ?
H34B C34 H34C 109.5 . . ?

loop_
_geom_bond_atom_site_label_1
_geom_bond_atom_site_label_2
_geom_bond_distance
_geom_bond_site_symmetry_2
_geom_bond_publ_flag
Ru1 N3 2.0697(14) . ?
Ru1 N5 2.0732(15) . ?
Ru1 N7 2.0792(14) . ?
Ru1 N1 2.0862(15) . ?
Ru1 Cl2 2.3232(8) . ?
Ru1 Cl1 2.3570(8) . ?
O1 C31 1.433(3) . ?
O1 C30 1.454(3) . ?
O2 C34 1.397(3) . ?
O2 H200 0.8200 . ?
N1 C1 1.322(2) . ?
N1 C7 1.404(2) . ?
N2 C1 1.341(2) . ?
N2 C2 1.381(2) . ?
N2 H2 0.8600 . ?
N3 C8 1.3262(19) . ?
N3 C14 1.4015(19) . ?
N4 C8 1.344(2) . ?
N4 C9 1.383(2) . ?
N4 H40 0.8600 . ?
N5 C15 1.326(2) . ?
N5 C21 1.400(2) . ?
N6 C15 1.345(2) . ?
N6 C16 1.381(2) . ?
N6 H60 0.8600 . ?
N7 C22 1.323(2) . ?
N7 C28 1.403(2) . ?
N8 C22 1.343(2) . ?
N8 C23 1.387(2) . ?
N8 H80 0.8600 . ?
C1 H1 0.9300 . ?
C2 C3 1.397(2) . ?
C2 C7 1.398(2) . ?
C3 C4 1.374(3) . ?
C3 H3 0.9300 . ?
C4 C5 1.403(3) . ?
C4 H4 0.9300 . ?
C5 C6 1.387(3) . ?
C5 H5 0.9300 . ?
C6 C7 1.394(2) . ?
C6 H6 0.9300 . ?
C8 H8 0.9300 . ?
C9 C10 1.388(2) . ?
C9 C14 1.397(2) . ?
C10 C11 1.382(3) . ?
C10 H10 0.9300 . ?
C11 C12 1.404(3) . ?
C11 H11 0.9300 . ?
C12 C13 1.384(2) . ?
C12 H12 0.9300 . ?
C13 C14 1.402(2) . ?
C13 H13 0.9300 . ?
C15 H15 0.9300 . ?
C16 C17 1.388(2) . ?
C16 C21 1.400(2) . ?
C17 C18 1.376(3) . ?
C17 H17 0.9300 . ?
C18 C19 1.396(3) . ?
C18 H18 0.9300 . ?
C19 C20 1.385(2) . ?
C19 H19 0.9300 . ?
C20 C21 1.395(2) . ?
C20 H20 0.9300 . ?
C22 H22 0.9300 . ?
C23 C24 1.398(3) . ?
C23 C28 1.399(2) . ?
C24 C25 1.376(3) . ?
C24 H24 0.9300 . ?
C25 C26 1.401(3) . ?
C25 H25 0.9300 . ?
C26 C27 1.388(2) . ?
C26 H26 0.9300 . ?
C27 C28 1.395(2) . ?
C27 H27 0.9300 . ?
C29 C30 1.519(4) . ?
C29 H29A 0.9600 . ?
C29 H29B 0.9600 . ?
C29 H29C 0.9600 . ?
C30 H30A 0.9700 . ?
C30 H30B 0.9700 . ?
C31 C32 1.499(3) . ?
C31 H31A 0.9700 . ?
C31 H31B 0.9700 . ?
C32 H32A 0.9600 . ?
C32 H32B 0.9600 . ?
C32 H32C 0.9600 . ?
C34 H34A 0.9600 . ?
C34 H34B 0.9600 . ?
C34 H34C 0.9600 . ?

loop_
_geom_torsion_atom_site_label_1
_geom_torsion_atom_site_label_2
_geom_torsion_atom_site_label_3
_geom_torsion_atom_site_label_4
_geom_torsion
_geom_torsion_site_symmetry_1
_geom_torsion_site_symmetry_2
_geom_torsion_site_symmetry_3
_geom_torsion_site_symmetry_4
_geom_torsion_publ_flag
N3 Ru1 N1 C1 -131.09(14) . . . . ?
N5 Ru1 N1 C1 -93.1(10) . . . . ?
N7 Ru1 N1 C1 47.11(14) . . . . ?
Cl2 Ru1 N1 C1 137.49(13) . . . . ?
Cl1 Ru1 N1 C1 -41.35(13) . . . . ?
N3 Ru1 N1 C7 45.30(14) . . . . ?
N5 Ru1 N1 C7 83.3(10) . . . . ?
N7 Ru1 N1 C7 -136.50(14) . . . . ?
Cl2 Ru1 N1 C7 -46.12(13) . . . . ?
Cl1 Ru1 N1 C7 135.04(13) . . . . ?
N5 Ru1 N3 C8 -133.61(13) . . . . ?
N7 Ru1 N3 C8 -64.7(16) . . . . ?
N1 Ru1 N3 C8 44.63(13) . . . . ?
Cl2 Ru1 N3 C8 136.10(12) . . . . ?
Cl1 Ru1 N3 C8 -44.66(12) . . . . ?
N5 Ru1 N3 C14 46.60(14) . . . . ?
N7 Ru1 N3 C14 115.5(15) . . . . ?
N1 Ru1 N3 C14 -135.15(14) . . . . ?
Cl2 Ru1 N3 C14 -43.68(14) . . . . ?
Cl1 Ru1 N3 C14 135.55(14) . . . . ?
N3 Ru1 N5 C15 39.45(13) . . . . ?
N7 Ru1 N5 C15 -138.77(13) . . . . ?
N1 Ru1 N5 C15 1.5(11) . . . . ?
Cl2 Ru1 N5 C15 130.90(12) . . . . ?
Cl1 Ru1 N5 C15 -50.29(12) . . . . ?
N3 Ru1 N5 C21 -137.23(14) . . . . ?
N7 Ru1 N5 C21 44.55(14) . . . . ?
N1 Ru1 N5 C21 -175.2(10) . . . . ?
Cl2 Ru1 N5 C21 -45.79(14) . . . . ?
Cl1 Ru1 N5 C21 133.03(14) . . . . ?
N3 Ru1 N7 C22 -32.3(16) . . . . ?
N5 Ru1 N7 C22 36.61(14) . . . . ?
N1 Ru1 N7 C22 -141.57(13) . . . . ?
Cl2 Ru1 N7 C22 126.92(13) . . . . ?
Cl1 Ru1 N7 C22 -52.33(13) . . . . ?
N3 Ru1 N7 C28 155.4(15) . . . . ?
N5 Ru1 N7 C28 -135.72(14) . . . . ?
N1 Ru1 N7 C28 46.11(14) . . . . ?
Cl2 Ru1 N7 C28 -45.41(14) . . . . ?
Cl1 Ru1 N7 C28 135.35(14) . . . . ?
C7 N1 C1 N2 0.98(19) . . . . ?
Ru1 N1 C1 N2 178.10(11) . . . . ?
C2 N2 C1 N1 -0.9(2) . . . . ?
C1 N2 C2 C3 -178.88(19) . . . . ?
C1 N2 C2 C7 0.38(19) . . . . ?
N2 C2 C3 C4 177.65(19) . . . . ?
C7 C2 C3 C4 -1.5(3) . . . . ?
C2 C3 C4 C5 0.9(3) . . . . ?
C3 C4 C5 C6 0.4(3) . . . . ?
C4 C5 C6 C7 -1.2(3) . . . . ?
C5 C6 C7 C2 0.7(3) . . . . ?
C5 C6 C7 N1 -177.85(18) . . . . ?
N2 C2 C7 C6 -178.61(15) . . . . ?
C3 C2 C7 C6 0.7(3) . . . . ?
N2 C2 C7 N1 0.20(18) . . . . ?
C3 C2 C7 N1 179.54(16) . . . . ?
C1 N1 C7 C6 177.93(18) . . . . ?
Ru1 N1 C7 C6 1.0(3) . . . . ?
C1 N1 C7 C2 -0.71(18) . . . . ?
Ru1 N1 C7 C2 -177.62(11) . . . . ?
C14 N3 C8 N4 0.63(18) . . . . ?
Ru1 N3 C8 N4 -179.20(10) . . . . ?
C9 N4 C8 N3 -0.79(19) . . . . ?
C8 N4 C9 C10 -178.83(18) . . . . ?
C8 N4 C9 C14 0.60(18) . . . . ?
N4 C9 C10 C11 178.02(17) . . . . ?
C14 C9 C10 C11 -1.3(3) . . . . ?
C9 C10 C11 C12 0.5(3) . . . . ?
C10 C11 C12 C13 0.7(3) . . . . ?
C11 C12 C13 C14 -1.1(3) . . . . ?
N4 C9 C14 N3 -0.24(18) . . . . ?
C10 C9 C14 N3 179.25(15) . . . . ?
N4 C9 C14 C13 -178.60(14) . . . . ?
C10 C9 C14 C13 0.9(3) . . . . ?
C8 N3 C14 C9 -0.22(17) . . . . ?
Ru1 N3 C14 C9 179.59(11) . . . . ?
C8 N3 C14 C13 177.89(17) . . . . ?
Ru1 N3 C14 C13 -2.3(3) . . . . ?
C12 C13 C14 C9 0.4(2) . . . . ?
C12 C13 C14 N3 -177.55(16) . . . . ?
C21 N5 C15 N6 0.01(18) . . . . ?
Ru1 N5 C15 N6 -177.42(10) . . . . ?
C16 N6 C15 N5 -0.25(19) . . . . ?
C15 N6 C16 C17 -178.34(18) . . . . ?
C15 N6 C16 C21 0.37(18) . . . . ?
N6 C16 C17 C18 178.15(18) . . . . ?
C21 C16 C17 C18 -0.4(3) . . . . ?
C16 C17 C18 C19 1.3(3) . . . . ?
C17 C18 C19 C20 -0.7(3) . . . . ?
C18 C19 C20 C21 -0.8(3) . . . . ?
C19 C20 C21 C16 1.7(3) . . . . ?
C19 C20 C21 N5 -177.83(17) . . . . ?
N6 C16 C21 C20 -179.99(15) . . . . ?
C17 C16 C21 C20 -1.1(3) . . . . ?
N6 C16 C21 N5 -0.37(18) . . . . ?
C17 C16 C21 N5 178.48(15) . . . . ?
C15 N5 C21 C20 179.79(18) . . . . ?
Ru1 N5 C21 C20 -3.1(3) . . . . ?
C15 N5 C21 C16 0.23(17) . . . . ?
Ru1 N5 C21 C16 177.32(11) . . . . ?
C28 N7 C22 N8 0.35(19) . . . . ?
Ru1 N7 C22 N8 -173.66(11) . . . . ?
C23 N8 C22 N7 0.0(2) . . . . ?
C22 N8 C23 C24 179.1(2) . . . . ?
C22 N8 C23 C28 -0.3(2) . . . . ?
N8 C23 C24 C25 -179.8(2) . . . . ?
C28 C23 C24 C25 -0.5(3) . . . . ?
C23 C24 C25 C26 -0.1(3) . . . . ?
C24 C25 C26 C27 0.8(3) . . . . ?
C25 C26 C27 C28 -0.8(3) . . . . ?
C26 C27 C28 C23 0.2(3) . . . . ?
C26 C27 C28 N7 179.51(17) . . . . ?
N8 C23 C28 C27 179.96(16) . . . . ?
C24 C23 C28 C27 0.5(3) . . . . ?
N8 C23 C28 N7 0.50(19) . . . . ?
C24 C23 C28 N7 -178.97(17) . . . . ?
C22 N7 C28 C27 -179.91(18) . . . . ?
Ru1 N7 C28 C27 -6.6(3) . . . . ?
C22 N7 C28 C23 -0.52(18) . . . . ?
Ru1 N7 C28 C23 172.80(12) . . . . ?
C31 O1 C30 C29 177.3(2) . . . . ?
C30 O1 C31 C32 176.7(2) . . . . ?
